data_7059017
loop_
_publ_author_name
'Yang, Xiaoming'
'Lin, Xinyu'
'Wang, Yanna'
'Wang, Lin'
'Zhang, Weijing'
'Li, Zhimin'
'Zhang, Tonglai'

_publ_section_title
;
 TACOT Derived New Nitrogen Rich Energetic Compounds: Synthesis,
 Characterization and Properties
;
_journal_name_full 'New Journal of Chemistry'
_journal_paper_doi 10.1039/C9NJ04613E
_journal_year 2019
_chemical_absolute_configuration unk
_chemical_formula_moiety 'C11 H7 N5 O2'
_chemical_formula_sum 'C11 H7 N5 O2'
_chemical_formula_weight 241.22
_space_group_crystal_system orthorhombic
_space_group_IT_number 19
_space_group_name_Hall 'P 2ac 2ab'
_space_group_name_H-M_alt 'P 21 21 21'
_atom_sites_solution_hydrogens geom
_atom_sites_solution_primary direct
_atom_sites_solution_secondary difmap
_audit_creation_date 2017-03-22
_audit_creation_method
;
Olex2 1.2
(compiled 2017.03.02 svn.r3394 for OlexSys, GUI svn.r5324)
;
_audit_update_record
;
2019-01-08 deposited with the CCDC.	2019-11-05 downloaded from the CCDC.
;
_cell_angle_alpha 90.00
_cell_angle_beta 90.00
_cell_angle_gamma 90.00
_cell_formula_units_Z 4
_cell_length_a 7.1519(14)
_cell_length_b 10.616(2)
_cell_length_c 13.902(3)
_cell_measurement_reflns_used 3294
_cell_measurement_temperature 153(2)
_cell_measurement_theta_max 27.4816
_cell_measurement_theta_min 1.4648
_cell_volume 1055.5(4)
_computing_molecular_graphics 'Olex2 (Dolomanov et al., 2009)'
_computing_publication_material 'Olex2 (Dolomanov et al., 2009)'
_computing_structure_refinement 'XL (Sheldrick, 2008)'
_computing_structure_solution 'ShelXS (Sheldrick, 2008)'
_diffrn_ambient_temperature 153.15
_diffrn_measured_fraction_theta_full 0.986
_diffrn_measured_fraction_theta_max 0.986
_diffrn_measurement_device_type 'multiwire proportional'
_diffrn_measurement_method 'phi and omega scans'
_diffrn_radiation_monochromator graphite
_diffrn_radiation_type MoK\a
_diffrn_radiation_wavelength 0.71073
_diffrn_reflns_av_R_equivalents 0.0339
_diffrn_reflns_av_unetI/netI 0.0286
_diffrn_reflns_limit_h_max 9
_diffrn_reflns_limit_h_min -9
_diffrn_reflns_limit_k_max 13
_diffrn_reflns_limit_k_min -13
_diffrn_reflns_limit_l_max 17
_diffrn_reflns_limit_l_min -17
_diffrn_reflns_number 8386
_diffrn_reflns_theta_full 27.49
_diffrn_reflns_theta_max 27.49
_diffrn_reflns_theta_min 2.93
_diffrn_source 'fine-focus sealed tube'
_exptl_absorpt_coefficient_mu 0.111
_exptl_absorpt_correction_T_max 1.0000
_exptl_absorpt_correction_T_min 0.8770
_exptl_absorpt_correction_type multi-scan
_exptl_absorpt_process_details 'CrystalClear (Rigaku Inc., 2008)'
_exptl_crystal_colour colorless
_exptl_crystal_density_diffrn 1.518
_exptl_crystal_density_method 'not measured'
_exptl_crystal_description block
_exptl_crystal_F_000 496
_exptl_crystal_size_max 0.2
_exptl_crystal_size_mid 0.15
_exptl_crystal_size_min 0.08
_refine_diff_density_max 0.252
_refine_diff_density_min -0.249
_refine_diff_density_rms 0.066
_refine_ls_abs_structure_details 'Flack H D (1983), Acta Cryst. A39, 876-881'
_refine_ls_abs_structure_Flack 0(2)
_refine_ls_extinction_method none
_refine_ls_goodness_of_fit_ref 1.183
_refine_ls_hydrogen_treatment constr
_refine_ls_matrix_type full
_refine_ls_number_parameters 163
_refine_ls_number_reflns 2370
_refine_ls_number_restraints 0
_refine_ls_restrained_S_all 1.183
_refine_ls_R_factor_all 0.0551
_refine_ls_R_factor_gt 0.0519
_refine_ls_shift/su_max 0.002
_refine_ls_shift/su_mean 0.001
_refine_ls_structure_factor_coef Fsqd
_refine_ls_weighting_details 'calc w=1/[\s^2^(Fo^2^)+(0.0513P)^2^+0.5331P] where P=(Fo^2^+2Fc^2^)/3'
_refine_ls_weighting_scheme calc
_refine_ls_wR_factor_gt 0.1215
_refine_ls_wR_factor_ref 0.1388
_reflns_number_gt 2297
_reflns_number_total 2370
_reflns_threshold_expression >2sigma(I)
_cod_data_source_file c9nj04613e2.cif
_cod_data_source_block bwn17023
_cod_database_code 7059017
_olex2_refinement_description
;
1. Fixed Uiso
 At 1.2 times of:
  All C(H) groups
2.a Aromatic/amide H refined with riding coordinates:
 C5(H5), C4(H4), C11(H11), C9(H9), C3(H3), C2(H2), C10(H10)
;
_olex2_submission_special_instructions 'No special instructions were received'

loop_
_space_group_symop_id
_space_group_symop_operation_xyz
1 'x, y, z'
2 '-x+1/2, -y, z+1/2'
3 '-x, y+1/2, -z+1/2'
4 'x+1/2, -y+1/2, -z'

loop_
_atom_site_label
_atom_site_type_symbol
_atom_site_fract_x
_atom_site_fract_y
_atom_site_fract_z
_atom_site_U_iso_or_equiv
_atom_site_adp_type
_atom_site_occupancy
_atom_site_calc_flag
_atom_site_refinement_flags_posn
N3 N 0.0051(3) 0.95747(18) 0.47852(14) 0.0308(5) Uani 1 d .
N4 N 0.0017(3) 0.9720(2) 0.64488(15) 0.0344(5) Uani 1 d .
C7 C 0.0511(3) 1.0245(2) 0.56216(18) 0.0286(5) Uani 1 d .
N5 N 0.2088(3) 1.1933(2) 0.46712(17) 0.0366(5) Uani 1 d .
C8 C 0.1400(3) 1.1413(2) 0.55761(19) 0.0301(5) Uani 1 d .
O1 O 0.3040(3) 1.12615(19) 0.41509(16) 0.0452(5) Uani 1 d .
C5 C 0.0552(4) 0.7262(2) 0.5171(2) 0.0329(5) Uani 1 d .
H5 H 0.0899 0.7343 0.5828 0.039 Uiso 1 calc R
C1 C -0.0433(4) 0.8188(2) 0.36482(19) 0.0347(6) Uani 1 d .
C4 C 0.0454(4) 0.6105(2) 0.4714(2) 0.0395(6) Uani 1 d .
H4 H 0.0741 0.5366 0.5070 0.047 Uiso 1 calc R
C11 C 0.0381(4) 1.0375(3) 0.72556(19) 0.0410(6) Uani 1 d .
H11 H 0.0075 1.0003 0.7857 0.049 Uiso 1 calc R
C9 C 0.1696(4) 1.2104(2) 0.6400(2) 0.0371(6) Uani 1 d .
H9 H 0.2235 1.2922 0.6379 0.045 Uiso 1 calc R
N1 N -0.0851(4) 0.9380(2) 0.32929(17) 0.0444(6) Uani 1 d .
N2 N -0.0550(4) 1.0197(2) 0.39753(16) 0.0398(6) Uani 1 d .
C6 C 0.0108(3) 0.8299(2) 0.46038(17) 0.0282(5) Uani 1 d .
C3 C -0.0055(4) 0.5986(3) 0.3739(2) 0.0449(7) Uani 1 d .
H3 H -0.0078 0.5173 0.3454 0.054 Uiso 1 calc R
C2 C -0.0514(5) 0.7004(3) 0.3198(2) 0.0447(7) Uani 1 d .
H2 H -0.0875 0.6919 0.2544 0.054 Uiso 1 calc R
O2 O 0.1722(4) 1.30389(18) 0.44812(18) 0.0599(7) Uani 1 d .
C10 C 0.1176(4) 1.1557(3) 0.7256(2) 0.0418(7) Uani 1 d .
H10 H 0.1364 1.1992 0.7845 0.050 Uiso 1 calc R

loop_
_atom_site_aniso_label
_atom_site_aniso_U_11
_atom_site_aniso_U_22
_atom_site_aniso_U_33
_atom_site_aniso_U_23
_atom_site_aniso_U_13
_atom_site_aniso_U_12
N3 0.0359(11) 0.0268(9) 0.0298(10) 0.0025(8) -0.0063(9) -0.0037(9)
N4 0.0331(11) 0.0364(11) 0.0338(11) 0.0033(9) -0.0011(10) 0.0002(9)
C7 0.0267(11) 0.0279(11) 0.0312(12) -0.0011(10) -0.0018(10) -0.0015(9)
N5 0.0401(12) 0.0295(10) 0.0402(12) 0.0016(9) -0.0013(10) -0.0012(9)
C8 0.0314(12) 0.0261(11) 0.0328(13) 0.0004(10) 0.0000(11) 0.0003(9)
O1 0.0473(12) 0.0423(11) 0.0461(12) -0.0006(9) 0.0111(10) -0.0006(9)
C5 0.0283(12) 0.0298(12) 0.0405(14) 0.0010(10) -0.0004(11) -0.0009(9)
C1 0.0328(12) 0.0404(13) 0.0308(12) 0.0001(11) 0.0009(11) -0.0087(11)
C4 0.0348(13) 0.0290(12) 0.0547(17) -0.0027(12) 0.0030(13) -0.0016(10)
C11 0.0428(15) 0.0505(15) 0.0296(13) 0.0014(12) 0.0002(12) 0.0015(13)
C9 0.0386(14) 0.0316(12) 0.0412(14) -0.0074(11) 0.0015(12) -0.0018(11)
N1 0.0541(15) 0.0475(13) 0.0316(12) 0.0073(10) -0.0097(11) -0.0115(12)
N2 0.0490(14) 0.0381(11) 0.0324(11) 0.0091(9) -0.0084(11) -0.0036(11)
C6 0.0257(11) 0.0306(11) 0.0283(11) 0.0004(9) 0.0007(10) -0.0029(9)
C3 0.0408(15) 0.0391(14) 0.0548(17) -0.0150(13) 0.0091(15) -0.0084(12)
C2 0.0451(16) 0.0523(16) 0.0365(14) -0.0109(13) 0.0127(13) -0.0161(14)
O2 0.0903(18) 0.0278(9) 0.0615(14) 0.0098(10) 0.0099(14) 0.0028(11)
C10 0.0415(15) 0.0485(16) 0.0354(14) -0.0109(12) -0.0035(12) 0.0025(13)

loop_
_atom_type_symbol
_atom_type_description
_atom_type_scat_dispersion_real
_atom_type_scat_dispersion_imag
_atom_type_scat_source
C C 0.0033 0.0016 'International Tables Vol C Tables 4.2.6.8 and 6.1.1.4'
H H 0.0000 0.0000 'International Tables Vol C Tables 4.2.6.8 and 6.1.1.4'
N N 0.0061 0.0033 'International Tables Vol C Tables 4.2.6.8 and 6.1.1.4'
O O 0.0106 0.0060 'International Tables Vol C Tables 4.2.6.8 and 6.1.1.4'

loop_
_geom_angle_atom_site_label_1
_geom_angle_atom_site_label_2
_geom_angle_atom_site_label_3
_geom_angle
N2 N3 C7 120.58(19)
N2 N3 C6 109.4(2)
C6 N3 C7 130.0(2)
C7 N4 C11 117.0(2)
N4 C7 N3 116.3(2)
N4 C7 C8 122.3(2)
C8 C7 N3 121.3(2)
O1 N5 C8 118.5(2)
O1 N5 O2 123.2(3)
O2 N5 C8 118.3(2)
C7 C8 N5 121.9(2)
C9 C8 C7 120.4(2)
C9 C8 N5 117.6(2)
C4 C5 H5 122.3
C4 C5 C6 115.5(2)
C6 C5 H5 122.3
N1 C1 C2 130.3(2)
C6 C1 N1 108.8(2)
C6 C1 C2 120.9(3)
C5 C4 H4 118.9
C5 C4 C3 122.3(3)
C3 C4 H4 118.9
N4 C11 H11 118.3
N4 C11 C10 123.4(3)
C10 C11 H11 118.3
C8 C9 H9 121.5
C10 C9 C8 116.9(2)
C10 C9 H9 121.5
N2 N1 C1 108.1(2)
N1 N2 N3 109.1(2)
N3 C6 C5 132.9(2)
N3 C6 C1 104.5(2)
C1 C6 C5 122.6(2)
C4 C3 H3 119.2
C2 C3 C4 121.6(3)
C2 C3 H3 119.2
C1 C2 H2 121.4
C3 C2 C1 117.1(3)
C3 C2 H2 121.4
C11 C10 H10 120.1
C9 C10 C11 119.8(3)
C9 C10 H10 120.1

loop_
_geom_bond_atom_site_label_1
_geom_bond_atom_site_label_2
_geom_bond_distance
N3 C7 1.402(3)
N3 N2 1.375(3)
N3 C6 1.378(3)
N4 C7 1.326(3)
N4 C11 1.345(3)
C7 C8 1.395(3)
N5 C8 1.459(3)
N5 O1 1.222(3)
N5 O2 1.232(3)
C8 C9 1.377(4)
C5 H5 0.9500
C5 C4 1.385(4)
C5 C6 1.391(3)
C1 N1 1.391(4)
C1 C6 1.389(4)
C1 C2 1.406(4)
C4 H4 0.9500
C4 C3 1.409(4)
C11 H11 0.9500
C11 C10 1.377(4)
C9 H9 0.9500
C9 C10 1.375(4)
N1 N2 1.304(3)
C3 H3 0.9500
C3 C2 1.357(5)
C2 H2 0.9500
C10 H10 0.9500

loop_
_geom_torsion_atom_site_label_1
_geom_torsion_atom_site_label_2
_geom_torsion_atom_site_label_3
_geom_torsion_atom_site_label_4
_geom_torsion
N3 C7 C8 N5 -7.2(4)
N3 C7 C8 C9 174.4(2)
N4 C7 C8 N5 174.4(2)
N4 C7 C8 C9 -4.0(4)
N4 C11 C10 C9 -2.2(4)
C7 N3 N2 N1 178.7(2)
C7 N3 C6 C5 2.8(5)
C7 N3 C6 C1 -177.8(2)
C7 N4 C11 C10 2.0(4)
C7 C8 C9 C10 3.6(4)
N5 C8 C9 C10 -174.9(2)
C8 C9 C10 C11 -0.6(4)
O1 N5 C8 C7 -48.9(3)
O1 N5 C8 C9 129.6(3)
C5 C4 C3 C2 -1.3(5)
C1 N1 N2 N3 -0.4(3)
C4 C5 C6 N3 -179.6(3)
C4 C5 C6 C1 1.2(4)
C4 C3 C2 C1 0.9(4)
C11 N4 C7 N3 -177.4(2)
C11 N4 C7 C8 1.1(4)
N1 C1 C6 N3 -1.8(3)
N1 C1 C6 C5 177.6(2)
N1 C1 C2 C3 -178.5(3)
N2 N3 C7 N4 141.4(2)
N2 N3 C7 C8 -37.0(4)
N2 N3 C6 C5 -177.8(3)
N2 N3 C6 C1 1.6(3)
C6 N3 C7 N4 -39.2(4)
C6 N3 C7 C8 142.3(3)
C6 N3 N2 N1 -0.8(3)
C6 C5 C4 C3 0.2(4)
C6 C1 N1 N2 1.4(3)
C6 C1 C2 C3 0.4(4)
C2 C1 N1 N2 -179.5(3)
C2 C1 C6 N3 179.0(2)
C2 C1 C6 C5 -1.5(4)
O2 N5 C8 C7 133.0(3)
O2 N5 C8 C9 -48.5(4)
